data_7038305
loop_
_publ_author_name
'Katam, Srinivas'
'Arruri, Sathyanarayana'
'Chatla, Naga Babu'
'Ganesan, Prabusankar'

_publ_section_title
;
 Bismuth(III)dichalcogenones as Highly Active Catalysts in Multiple C-C
 Bond Formation Reactions
;
_journal_name_full 'Dalton Trans.'
_journal_paper_doi 10.1039/C5DT04738B
_journal_year 2016
_chemical_formula_moiety '3(C27 H36 Bi N12 S6), Bi6 C12 F36 O44 S12, 3(C F3 O3 S)'
_chemical_formula_sum 'C96 H108 Bi9 F45 N36 O53 S33'
_chemical_formula_weight 6408.07
_space_group_crystal_system trigonal
_space_group_IT_number 167
_space_group_name_Hall '-R 3 2"c'
_space_group_name_H-M_alt 'R -3 c'
_symmetry_Int_Tables_number 167
_symmetry_space_group_name_Hall '-R 3 2"c'
_symmetry_space_group_name_H-M 'R -3 c :H'
_atom_sites_solution_primary direct
_audit_creation_date 2015-09-24
_audit_creation_method
;
Olex2 1.2
(compiled 2015.01.26 svn.r3150 for OlexSys, GUI svn.r4998)
;
_audit_update_record
;
2015-12-03 deposited with the CCDC.
2016-02-08 downloaded from the CCDC.
;
_cell_angle_alpha 90
_cell_angle_beta 90
_cell_angle_gamma 120
_cell_formula_units_Z 12
_cell_length_a 30.7421(7)
_cell_length_b 30.7421(7)
_cell_length_c 70.888(2)
_cell_measurement_reflns_used 10175
_cell_measurement_temperature 150.00(10)
_cell_measurement_theta_max 71.0800
_cell_measurement_theta_min 4.1510
_cell_volume 58019(2)
_computing_cell_refinement
;
CrysAlisPro, Agilent Technologies,
Version 1.171.37.35 (release 13-08-2014 CrysAlis171 .NET)
(compiled Aug 13 2014,18:06:01)
;
_computing_data_collection
;
CrysAlisPro, Agilent Technologies,
Version 1.171.37.35 (release 13-08-2014 CrysAlis171 .NET)
(compiled Aug 13 2014,18:06:01)
;
_computing_data_reduction
;
CrysAlisPro, Agilent Technologies,
Version 1.171.37.35 (release 13-08-2014 CrysAlis171 .NET)
(compiled Aug 13 2014,18:06:01)
;
_computing_molecular_graphics 'Olex2 (Dolomanov et al., 2009)'
_computing_publication_material 'Olex2 (Dolomanov et al., 2009)'
_computing_structure_refinement 'olex2.refine (Bourhis et al., 2015)'
_computing_structure_solution 'SIR2004 (Burla et al., 2007)'
_diffrn_ambient_environment N~2~
_diffrn_ambient_temperature 150.00(10)
_diffrn_detector 'CCD plate'
_diffrn_detector_area_resol_mean 16.1293
_diffrn_detector_type Eos
_diffrn_measured_fraction_theta_full 0.9903
_diffrn_measured_fraction_theta_max 0.9903
_diffrn_measurement_details
;
  1 omega  -39.00    6.00   1.0000    1.5000
omega____ theta____ kappa____ phi______ frames
    -        0.0000  116.0000   89.0000 45

  2 omega  -28.00    0.00   1.0000    3.8900
omega____ theta____ kappa____ phi______ frames
    -      -42.5000   38.0000  -30.0000 28

  3 omega   65.00  130.00   1.0000    3.8900
omega____ theta____ kappa____ phi______ frames
    -       55.1553  167.0000  144.0000 65

  4 omega   51.00  120.00   1.0000    3.8900
omega____ theta____ kappa____ phi______ frames
    -       55.1553   57.0000 -150.0000 69

  5 omega   39.00   75.00   1.0000    3.8900
omega____ theta____ kappa____ phi______ frames
    -      110.3105  -38.0000   90.0000 36

  6 omega   52.00   88.00   1.0000    3.8900
omega____ theta____ kappa____ phi______ frames
    -      110.3105  -25.0000 -180.0000 36

  7 omega   62.00   99.00   1.0000    3.8900
omega____ theta____ kappa____ phi______ frames
    -      110.3105  -50.0000 -180.0000 37

  8 omega  116.00  167.00   1.0000    3.8900
omega____ theta____ kappa____ phi______ frames
    -      110.3105  111.0000    0.0000 51

  9 omega   40.00   89.00   1.0000    3.8900
omega____ theta____ kappa____ phi______ frames
    -      110.3105  -38.0000 -120.0000 49

 10 omega  108.00  178.00   1.0000    3.8900
omega____ theta____ kappa____ phi______ frames
    -      110.3105  -12.0000  -30.0000 70

 11 omega   37.00   63.00   1.0000    3.8900
omega____ theta____ kappa____ phi______ frames
    -      110.3105  -12.0000  -30.0000 26
;
_diffrn_measurement_device 'four-circle diffractometer'
_diffrn_measurement_device_type 'SuperNova, Dual, Cu at zero, Eos'
_diffrn_measurement_method '\w scans'
_diffrn_orient_matrix_UB_11 -0.0428667000
_diffrn_orient_matrix_UB_12 -0.0402036000
_diffrn_orient_matrix_UB_13 0.0121212000
_diffrn_orient_matrix_UB_21 -0.0098272000
_diffrn_orient_matrix_UB_22 0.0405409000
_diffrn_orient_matrix_UB_23 0.0083686000
_diffrn_orient_matrix_UB_31 -0.0376352000
_diffrn_orient_matrix_UB_32 -0.0093045000
_diffrn_orient_matrix_UB_33 -0.0159685000
_diffrn_radiation_monochromator mirror
_diffrn_radiation_probe x-ray
_diffrn_radiation_type 'Cu K\a'
_diffrn_radiation_wavelength 1.54184
_diffrn_reflns_av_R_equivalents 0.0549
_diffrn_reflns_av_unetI/netI 0.0517
_diffrn_reflns_limit_h_max 29
_diffrn_reflns_limit_h_min -34
_diffrn_reflns_limit_k_max 37
_diffrn_reflns_limit_k_min -34
_diffrn_reflns_limit_l_max 63
_diffrn_reflns_limit_l_min -85
_diffrn_reflns_number 42164
_diffrn_reflns_theta_full 71.2234
_diffrn_reflns_theta_max 71.22
_diffrn_reflns_theta_min 4.15
_diffrn_source 'sealed X-ray tube'
_diffrn_source_type 'SuperNova (Cu) X-ray Source'
_exptl_absorpt_coefficient_mu 20.189
_exptl_absorpt_correction_T_max 1.00000
_exptl_absorpt_correction_T_min 0.53444
_exptl_absorpt_correction_type multi-scan
_exptl_absorpt_process_details
;
CrysAlisPro, Agilent Technologies,
Version 1.171.37.35 (release 13-08-2014 CrysAlis171 .NET)
(compiled Aug 13 2014,18:06:01)
Empirical absorption correction using spherical harmonics,
 implemented in SCALE3 ABSPACK scaling algorithm.
;
_exptl_crystal_colour orange
_exptl_crystal_colour_primary orange
_exptl_crystal_density_diffrn 2.2006
_exptl_crystal_F_000 36339.3471
_exptl_crystal_size_max 0.21
_exptl_crystal_size_mid 0.16
_exptl_crystal_size_min 0.12
_refine_diff_density_max 1.6938
_refine_diff_density_min -1.7320
_refine_diff_density_rms 0.2300
_refine_ls_d_res_high 0.8143
_refine_ls_d_res_low 10.6436
_refine_ls_extinction_expression Fc^*^=kFc[1+0.001xFc^2^\l^3^/sin(2\q)]^-1/4^
_refine_ls_goodness_of_fit_ref 1.0456
_refine_ls_hydrogen_treatment mixed
_refine_ls_matrix_type full
_refine_ls_number_constraints 57
_refine_ls_number_parameters 823
_refine_ls_number_reflns 12404
_refine_ls_number_restraints 0
_refine_ls_restrained_S_all 1.0456
_refine_ls_R_factor_all 0.0498
_refine_ls_R_factor_gt 0.0391
_refine_ls_shift/su_max 0.0009
_refine_ls_shift/su_mean 0.0000
_refine_ls_structure_factor_coef Fsqd
_refine_ls_weighting_details 'w=1/[\s^2^(Fo^2^)+(0.0452P)^2^+111.0811P] where P=(Fo^2^+2Fc^2^)/3'
_refine_ls_weighting_scheme calc
_refine_ls_wR_factor_gt 0.0918
_refine_ls_wR_factor_ref 0.0975
_reflns_Friedel_coverage 0.0
_reflns_limit_h_max 32
_reflns_limit_h_min 0
_reflns_limit_k_max 18
_reflns_limit_k_min 0
_reflns_limit_l_max 85
_reflns_limit_l_min -85
_reflns_number_gt 10295
_reflns_number_total 12404
_reflns_threshold_expression I>=2u(I)
_cod_data_source_file c5dt04738b2.cif
_cod_data_source_block 1
_cod_database_code 7038305
_reflns_odcompleteness_completeness 99.87
_reflns_odcompleteness_iscentric 1
_reflns_odcompleteness_theta 66.97
_olex2_refinement_description
;
1. Fixed Uiso
 At 1.2 times of:
  All C(H) groups, All C(H,H) groups
 At 1.5 times of:
  All C(H,H,H) groups
2.a Secondary CH2 refined with riding coordinates:
 C4(H4a,H4b), C14(H14a,H14b), C23(H23a,H23b)
2.b Aromatic/amide H refined with riding coordinates:
 C2(H2), C3(H3), C6(H6), C7(H7), C12(H12), C13(H13), C16(H16), C17(H17),
 C21(H21), C22(H22), C25(H25), C26(H26)
2.c Idealised Me refined as rotating group:
 C8(H8a,H8b,H8c), C9(H9a,H9b,H9c), C11(H11a,H11b,H11c), C18(H18a,H18b,H18c),
 C20(H20a,H20b,H20c), C27(H27a,H27b,H27c)
;
_olex2_submission_special_instructions 'No special instructions were received'

loop_
_space_group_symop_id
_space_group_symop_operation_xyz
1 x,y,z
2 -y,x-y,z
3 -x+y,-x,z
4 x-y,-y,-z+1/2
5 -x,-x+y,-z+1/2
6 y,x,-z+1/2
7 -x,-y,-z
8 y,-x+y,-z
9 x-y,x,-z
10 -x+y,y,z-1/2
11 x,x-y,z-1/2
12 -y,-x,z-1/2
13 x+1/3,y+2/3,z+2/3
14 -y+1/3,x-y+2/3,z+2/3
15 -x+y+1/3,-x+2/3,z+2/3
16 x-y+1/3,-y+2/3,-z+7/6
17 -x+1/3,-x+y+2/3,-z+7/6
18 y+1/3,x+2/3,-z+7/6
19 -x+1/3,-y+2/3,-z+2/3
20 y+1/3,-x+y+2/3,-z+2/3
21 x-y+1/3,x+2/3,-z+2/3
22 -x+y+1/3,y+2/3,z+1/6
23 x+1/3,x-y+2/3,z+1/6
24 -y+1/3,-x+2/3,z+1/6
25 x+2/3,y+1/3,z+1/3
26 -y+2/3,x-y+1/3,z+1/3
27 -x+y+2/3,-x+1/3,z+1/3
28 x-y+2/3,-y+1/3,-z+5/6
29 -x+2/3,-x+y+1/3,-z+5/6
30 y+2/3,x+1/3,-z+5/6
31 -x+2/3,-y+1/3,-z+1/3
32 y+2/3,-x+y+1/3,-z+1/3
33 x-y+2/3,x+1/3,-z+1/3
34 -x+y+2/3,y+1/3,z-1/6
35 x+2/3,x-y+1/3,z-1/6
36 -y+2/3,-x+1/3,z-1/6

loop_
_atom_site_label
_atom_site_type_symbol
_atom_site_fract_x
_atom_site_fract_y
_atom_site_fract_z
_atom_site_U_iso_or_equiv
_atom_site_adp_type
_atom_site_occupancy
_atom_site_site_symmetry_order
_atom_site_refinement_flags_posn
_atom_site_refinement_flags_adp
_atom_site_refinement_flags_occupancy
Bi1 Bi 0.269246(10) 0.321415(10) 0.495409(4) 0.02546(8) Uani 1.000000 1 . . .
S1 S 0.24961(7) 0.33616(7) 0.53123(2) 0.0290(4) Uani 1.000000 1 . . .
S2 S 0.35961(7) 0.41754(8) 0.49858(3) 0.0357(4) Uani 1.000000 1 . . .
S3 S 0.29918(7) 0.25379(7) 0.51148(2) 0.0310(4) Uani 1.000000 1 . . .
S4 S 0.17111(7) 0.24396(7) 0.49596(2) 0.0304(4) Uani 1.000000 1 . . .
S5 S 0.27818(8) 0.31013(7) 0.45359(3) 0.0362(4) Uani 1.000000 1 . . .
S6 S 0.22098(7) 0.37169(7) 0.48619(2) 0.0291(4) Uani 1.000000 1 . . .
N1 N 0.2678(2) 0.2732(2) 0.55265(8) 0.0281(13) Uani 1.000000 1 . . .
N2 N 0.3338(2) 0.3461(2) 0.54922(8) 0.0261(12) Uani 1.000000 1 . . .
N3 N 0.4030(2) 0.3995(2) 0.52956(8) 0.0280(13) Uani 1.000000 1 . . .
N4 N 0.4391(3) 0.4030(3) 0.50297(9) 0.0393(16) Uani 1.000000 1 . . .
N5 N 0.3470(2) 0.2352(2) 0.48294(9) 0.0298(13) Uani 1.000000 1 . . .
N6 N 0.2656(2) 0.1900(2) 0.48084(8) 0.0268(13) Uani 1.000000 1 . . .
N7 N 0.1522(2) 0.2246(2) 0.45807(8) 0.0286(13) Uani 1.000000 1 . . .
N8 N 0.1895(2) 0.1877(2) 0.47049(8) 0.0254(12) Uani 1.000000 1 . . .
N9 N 0.3712(2) 0.3737(3) 0.43873(9) 0.0339(14) Uani 1.000000 1 . . .
N10 N 0.3284(2) 0.4111(2) 0.44433(8) 0.0284(13) Uani 1.000000 1 . . .
N11 N 0.2955(2) 0.4491(2) 0.46545(8) 0.0284(13) Uani 1.000000 1 . . .
N12 N 0.2894(2) 0.4697(2) 0.49402(8) 0.0301(14) Uani 1.000000 1 . . .
C1 C 0.2845(3) 0.3179(3) 0.54450(10) 0.0271(15) Uani 1.000000 1 . . .
C2 C 0.3061(3) 0.2732(3) 0.56311(10) 0.0316(16) Uani 1.000000 1 . . .
H2 H 0.3037(3) 0.2470(3) 0.57042(10) 0.038(2) Uiso 1.000000 1 R . .
C3 C 0.3467(3) 0.3178(3) 0.56063(10) 0.0281(15) Uani 1.000000 1 . . .
H3 H 0.3784(3) 0.3283(3) 0.56568(10) 0.0337(18) Uiso 1.000000 1 R . .
C4 C 0.3684(3) 0.3982(3) 0.54348(10) 0.0266(15) Uani 1.000000 1 . . .
H4a H 0.3495(3) 0.4129(3) 0.53832(10) 0.0319(18) Uiso 1.000000 1 R . .
H4b H 0.3869(3) 0.4178(3) 0.55440(10) 0.0319(18) Uiso 1.000000 1 R . .
C5 C 0.4005(3) 0.4059(3) 0.51060(10) 0.0301(16) Uani 1.000000 1 . . .
C6 C 0.4447(3) 0.3950(3) 0.53319(11) 0.0353(17) Uani 1.000000 1 . . .
H6 H 0.4553(3) 0.3912(3) 0.54504(11) 0.042(2) Uiso 1.000000 1 R . .
C7 C 0.4671(3) 0.3970(3) 0.51691(12) 0.043(2) Uani 1.000000 1 . . .
H7 H 0.4959(3) 0.3949(3) 0.51523(12) 0.052(2) Uiso 1.000000 1 R . .
C8 C 0.4517(4) 0.4091(4) 0.48293(12) 0.058(3) Uani 1.000000 1 . . .
H8a H 0.468(2) 0.4440(5) 0.4797(2) 0.088(4) Uiso 1.000000 1 GR . .
H8b H 0.474(2) 0.396(3) 0.4803(2) 0.088(4) Uiso 1.000000 1 GR . .
H8c H 0.4215(5) 0.391(2) 0.47563(12) 0.088(4) Uiso 1.000000 1 GR . .
C9 C 0.2163(3) 0.2308(3) 0.55090(11) 0.0378(18) Uani 1.000000 1 . . .
H9a H 0.2101(8) 0.2194(15) 0.5380(2) 0.057(3) Uiso 1.000000 1 GR . .
H9b H 0.2122(7) 0.2039(9) 0.5589(6) 0.057(3) Uiso 1.000000 1 GR . .
H9c H 0.1930(3) 0.2413(7) 0.5546(8) 0.057(3) Uiso 1.000000 1 GR . .
C10 C 0.3036(3) 0.2264(3) 0.49148(10) 0.0275(15) Uani 1.000000 1 . . .
C11 C 0.3971(3) 0.2697(3) 0.49016(12) 0.0363(18) Uani 1.000000 1 . . .
H11a H 0.4031(9) 0.2558(10) 0.5013(5) 0.054(3) Uiso 1.000000 1 GR . .
H11b H 0.4217(3) 0.2748(17) 0.4807(3) 0.054(3) Uiso 1.000000 1 GR . .
H11c H 0.3995(7) 0.3013(7) 0.4932(8) 0.054(3) Uiso 1.000000 1 GR . .
C12 C 0.3357(3) 0.2034(3) 0.46773(11) 0.0357(18) Uani 1.000000 1 . . .
H12 H 0.3589(3) 0.2016(3) 0.45978(11) 0.043(2) Uiso 1.000000 1 R . .
C13 C 0.2863(3) 0.1757(3) 0.46637(11) 0.0386(19) Uani 1.000000 1 . . .
H13 H 0.2685(3) 0.1511(3) 0.45735(11) 0.046(2) Uiso 1.000000 1 R . .
C14 C 0.2125(3) 0.1691(3) 0.48398(10) 0.0288(16) Uani 1.000000 1 . . .
H14a H 0.1959(3) 0.1328(3) 0.48303(10) 0.0346(19) Uiso 1.000000 1 R . .
H14b H 0.2072(3) 0.1774(3) 0.49666(10) 0.0346(19) Uiso 1.000000 1 R . .
C15 C 0.1708(3) 0.2183(3) 0.47454(10) 0.0270(15) Uani 1.000000 1 . . .
C16 C 0.1817(3) 0.1747(3) 0.45150(10) 0.0294(16) Uani 1.000000 1 . . .
H16 H 0.1907(3) 0.1537(3) 0.44529(10) 0.0353(19) Uiso 1.000000 1 R . .
C17 C 0.1593(3) 0.1975(3) 0.44386(11) 0.0351(18) Uani 1.000000 1 . . .
H17 H 0.1499(3) 0.1958(3) 0.43129(11) 0.042(2) Uiso 1.000000 1 R . .
C18 C 0.1294(3) 0.2561(3) 0.45549(12) 0.041(2) Uani 1.000000 1 . . .
H18a H 0.1086(18) 0.2524(18) 0.4662(4) 0.062(3) Uiso 1.000000 1 GR . .
H18b H 0.1553(3) 0.2907(4) 0.4544(9) 0.062(3) Uiso 1.000000 1 GR . .
H18c H 0.1093(19) 0.2460(15) 0.4442(5) 0.062(3) Uiso 1.000000 1 GR . .
C19 C 0.3266(3) 0.3659(3) 0.44591(9) 0.0287(16) Uani 1.000000 1 . . .
C20 C 0.3858(4) 0.3354(4) 0.43755(13) 0.051(2) Uani 1.000000 1 . . .
H20a H 0.3568(6) 0.3029(4) 0.4395(10) 0.076(4) Uiso 1.000000 1 GR . .
H20b H 0.400(2) 0.3366(17) 0.4253(4) 0.076(4) Uiso 1.000000 1 GR . .
H20c H 0.4105(19) 0.3416(15) 0.4470(6) 0.076(4) Uiso 1.000000 1 GR . .
C21 C 0.3994(3) 0.4230(3) 0.43294(12) 0.0382(18) Uani 1.000000 1 . . .
H21 H 0.4313(3) 0.4375(3) 0.42762(12) 0.046(2) Uiso 1.000000 1 R . .
C22 C 0.3740(3) 0.4460(3) 0.43616(10) 0.0370(18) Uani 1.000000 1 . . .
H22 H 0.3844(3) 0.4794(3) 0.43350(10) 0.044(2) Uiso 1.000000 1 R . .
C23 C 0.2866(3) 0.4195(3) 0.44828(9) 0.0306(16) Uani 1.000000 1 . . .
H23a H 0.2822(3) 0.4370(3) 0.43773(9) 0.037(2) Uiso 1.000000 1 R . .
H23b H 0.2560(3) 0.3874(3) 0.44970(9) 0.037(2) Uiso 1.000000 1 R . .
C24 C 0.2701(3) 0.4306(3) 0.48187(10) 0.0264(15) Uani 1.000000 1 . . .
C25 C 0.3300(3) 0.4996(3) 0.46741(11) 0.0375(18) Uani 1.000000 1 . . .
H25 H 0.3521(3) 0.5208(3) 0.45825(11) 0.045(2) Uiso 1.000000 1 R . .
C26 C 0.3255(3) 0.5121(3) 0.48512(11) 0.0390(19) Uani 1.000000 1 . . .
H26 H 0.3436(3) 0.5439(3) 0.49044(11) 0.047(2) Uiso 1.000000 1 R . .
C27 C 0.2748(3) 0.4670(3) 0.51398(10) 0.040(2) Uani 1.000000 1 . . .
H27a H 0.2521(18) 0.480(2) 0.51530(17) 0.061(3) Uiso 1.000000 1 GR . .
H27b H 0.259(2) 0.4327(4) 0.5181(3) 0.061(3) Uiso 1.000000 1 GR . .
H27c H 0.3042(4) 0.4867(18) 0.52150(15) 0.061(3) Uiso 1.000000 1 GR . .
Bi2 Bi 0.318692(10) 0.591222(9) 0.542189(3) 0.02167(7) Uani 1.000000 1 . . .
Bi3 Bi 0.392078(10) 0.649383(10) 0.584678(3) 0.02232(7) Uani 1.000000 1 . . .
S7 S 0.22102(7) 0.56815(7) 0.50493(3) 0.0327(4) Uani 1.000000 1 . . .
S8 S 0.20393(7) 0.47373(6) 0.56299(2) 0.0276(4) Uani 1.000000 1 . . .
S9 S 0.39278(7) 0.53083(6) 0.56492(2) 0.0255(3) Uani 1.000000 1 . . .
S10 S 0.45356(7) 0.75336(7) 0.62101(2) 0.0319(4) Uani 1.000000 1 . . .
F1 F 0.2678(3) 0.6227(3) 0.47576(9) 0.083(2) Uani 1.000000 1 . . .
F2 F 0.2362(3) 0.5436(3) 0.47162(8) 0.084(2) Uani 1.000000 1 . . .
F3 F 0.1883(2) 0.5761(2) 0.47199(8) 0.0647(16) Uani 1.000000 1 . . .
F4 F 0.1999(3) 0.4120(2) 0.58906(8) 0.0720(19) Uani 1.000000 1 . . .
F5 F 0.2325(3) 0.4072(2) 0.56315(8) 0.0683(18) Uani 1.000000 1 . . .
F6 F 0.2740(2) 0.4697(3) 0.58220(7) 0.0651(17) Uani 1.000000 1 . . .
F7 F 0.4641(2) 0.5917(2) 0.54227(8) 0.0623(16) Uani 1.000000 1 . . .
F8 F 0.4375(2) 0.5134(2) 0.53712(9) 0.0686(18) Uani 1.000000 1 . . .
F9 F 0.4848(2) 0.5501(3) 0.56066(10) 0.080(2) Uani 1.000000 1 . . .
F10 F 0.3793(2) 0.7335(3) 0.64347(9) 0.081(2) Uani 1.000000 1 . . .
F11 F 0.4443(2) 0.8061(2) 0.64760(8) 0.0598(15) Uani 1.000000 1 . . .
F12 F 0.4435(3) 0.7397(3) 0.65704(7) 0.0741(19) Uani 1.000000 1 . . .
O1 O 0.333333333333 0.666666666667 0.5339(2) 0.064(4) Uani 1.000000 3 S T P
O2 O 0.333333333333 0.666666666667 0.5973(2) 0.066(4) Uani 1.000000 3 S T P
O3 O 0.3178(2) 0.5966(3) 0.57294(9) 0.067(2) Uani 1.000000 1 . . .
O4 O 0.3973(3) 0.6492(2) 0.55214(9) 0.070(3) Uani 1.000000 1 . . .
O5 O 0.2409(2) 0.4999(2) 0.54868(7) 0.0363(12) Uani 1.000000 1 . . .
O6 O 0.1560(2) 0.4357(2) 0.55628(10) 0.0512(16) Uani 1.000000 1 . . .
O7 O 0.2025(2) 0.50583(19) 0.57774(7) 0.0349(12) Uani 1.000000 1 . . .
O8 O 0.2653(2) 0.5669(2) 0.51056(8) 0.0434(15) Uani 1.000000 1 . . .
O9 O 0.2200(2) 0.6117(2) 0.51178(7) 0.0395(13) Uani 1.000000 1 . . .
O10 O 0.1753(2) 0.5213(2) 0.50644(10) 0.0571(18) Uani 1.000000 1 . . .
O11 O 0.4112(2) 0.57290(19) 0.57762(7) 0.0336(12) Uani 1.000000 1 . . .
O12 O 0.3811(2) 0.4838(2) 0.57320(8) 0.0394(13) Uani 1.000000 1 . . .
O13 O 0.3568(2) 0.52910(19) 0.55133(7) 0.0327(11) Uani 1.000000 1 . . .
O14 O 0.4275(2) 0.7000(2) 0.61724(8) 0.0396(13) Uani 1.000000 1 . . .
O15 O 0.5063(2) 0.7750(2) 0.62449(8) 0.0428(14) Uani 1.000000 1 . . .
O16 O 0.4384(3) 0.7807(3) 0.60883(9) 0.063(2) Uani 1.000000 1 . . .
C28 C 0.2291(4) 0.5778(4) 0.47952(13) 0.050(2) Uani 1.000000 1 . . .
C29 C 0.2286(4) 0.4385(3) 0.57513(11) 0.044(2) Uani 1.000000 1 . . .
C30 C 0.4472(3) 0.5471(3) 0.55066(13) 0.043(2) Uani 1.000000 1 . . .
C31 C 0.4289(3) 0.7582(3) 0.64333(12) 0.041(2) Uani 1.000000 1 . . .
S11 S 0.49677(7) 0.56391(8) 0.41445(3) 0.0367(4) Uani 1.000000 1 . . .
F13 F 0.5130(3) 0.6452(2) 0.39671(9) 0.074(2) Uani 1.000000 1 . . .
F14 F 0.5244(3) 0.5950(3) 0.37969(8) 0.080(2) Uani 1.000000 1 . . .
F15 F 0.4498(2) 0.5778(2) 0.38617(9) 0.0671(18) Uani 1.000000 1 . . .
O17 O 0.5473(2) 0.5935(2) 0.42142(8) 0.0406(14) Uani 1.000000 1 . . .
O19 O 0.4589(2) 0.5642(3) 0.42623(10) 0.0606(19) Uani 1.000000 1 . . .
O20 O 0.4833(3) 0.5149(2) 0.40739(9) 0.0566(18) Uani 1.000000 1 . . .
C32 C 0.4961(3) 0.5970(3) 0.39328(13) 0.046(2) Uani 1.000000 1 . . .

loop_
_atom_site_aniso_label
_atom_site_aniso_U_11
_atom_site_aniso_U_22
_atom_site_aniso_U_33
_atom_site_aniso_U_12
_atom_site_aniso_U_13
_atom_site_aniso_U_23
Bi1 0.02733(15) 0.02735(15) 0.02345(13) 0.01500(12) -0.00049(10) -0.00113(10)
S1 0.0290(9) 0.0353(10) 0.0280(8) 0.0201(8) -0.0011(7) -0.0047(7)
S2 0.0342(10) 0.0381(11) 0.0339(9) 0.0173(9) -0.0004(8) 0.0078(8)
S3 0.0378(10) 0.0363(10) 0.0246(8) 0.0229(9) -0.0033(7) -0.0048(7)
S4 0.0292(9) 0.0327(10) 0.0294(8) 0.0156(8) 0.0019(7) -0.0040(7)
S5 0.0430(11) 0.0296(10) 0.0309(9) 0.0143(9) 0.0061(8) -0.0016(7)
S6 0.0288(9) 0.0307(9) 0.0298(8) 0.0165(8) 0.0011(7) 0.0000(7)
N1 0.025(3) 0.032(3) 0.022(3) 0.010(3) 0.003(2) -0.001(2)
N2 0.025(3) 0.026(3) 0.026(3) 0.011(3) 0.003(2) -0.001(2)
N3 0.025(3) 0.029(3) 0.030(3) 0.014(3) -0.000(2) 0.000(2)
N4 0.046(4) 0.047(4) 0.032(3) 0.029(4) 0.013(3) 0.006(3)
N5 0.028(3) 0.029(3) 0.033(3) 0.016(3) -0.002(3) -0.001(3)
N6 0.027(3) 0.024(3) 0.029(3) 0.012(3) -0.001(2) -0.004(2)
N7 0.032(3) 0.032(3) 0.029(3) 0.022(3) -0.007(3) -0.003(3)
N8 0.023(3) 0.025(3) 0.029(3) 0.012(3) -0.002(2) -0.002(2)
N9 0.034(4) 0.041(4) 0.031(3) 0.023(3) 0.001(3) -0.006(3)
N10 0.031(3) 0.032(3) 0.021(3) 0.016(3) -0.003(2) 0.000(2)
N11 0.030(3) 0.026(3) 0.031(3) 0.015(3) -0.003(2) 0.001(2)
N12 0.039(4) 0.029(3) 0.028(3) 0.020(3) -0.003(3) -0.004(2)
C1 0.024(4) 0.027(4) 0.028(3) 0.011(3) 0.005(3) -0.003(3)
C2 0.031(4) 0.037(4) 0.025(3) 0.016(4) -0.002(3) 0.003(3)
C3 0.025(4) 0.031(4) 0.029(4) 0.014(3) -0.003(3) -0.003(3)
C4 0.028(4) 0.024(4) 0.026(3) 0.011(3) 0.007(3) 0.001(3)
C5 0.034(4) 0.024(4) 0.025(3) 0.009(3) 0.000(3) 0.000(3)
C6 0.029(4) 0.042(5) 0.041(4) 0.022(4) -0.001(3) 0.002(4)
C7 0.035(5) 0.057(6) 0.046(5) 0.028(4) 0.006(4) 0.009(4)
C8 0.063(7) 0.099(9) 0.034(5) 0.055(7) 0.018(4) 0.016(5)
C9 0.032(4) 0.043(5) 0.033(4) 0.015(4) 0.005(3) 0.004(3)
C10 0.033(4) 0.024(4) 0.026(3) 0.015(3) -0.003(3) 0.002(3)
C11 0.028(4) 0.032(4) 0.048(5) 0.014(4) -0.002(3) -0.003(4)
C12 0.039(5) 0.040(5) 0.031(4) 0.021(4) 0.006(3) -0.008(3)
C13 0.050(5) 0.036(4) 0.036(4) 0.026(4) 0.001(4) -0.010(3)
C14 0.029(4) 0.026(4) 0.028(3) 0.011(3) -0.007(3) -0.003(3)
C15 0.028(4) 0.021(3) 0.029(3) 0.009(3) -0.003(3) 0.002(3)
C16 0.033(4) 0.025(4) 0.028(4) 0.013(3) -0.005(3) -0.007(3)
C17 0.034(4) 0.033(4) 0.033(4) 0.012(4) -0.005(3) -0.005(3)
C18 0.039(5) 0.048(5) 0.046(5) 0.029(4) -0.007(4) -0.004(4)
C19 0.034(4) 0.036(4) 0.020(3) 0.020(4) -0.002(3) -0.003(3)
C20 0.057(6) 0.069(7) 0.049(5) 0.050(6) 0.003(4) -0.001(5)
C21 0.026(4) 0.036(4) 0.045(5) 0.010(4) 0.006(3) 0.009(4)
C22 0.037(4) 0.032(4) 0.030(4) 0.008(4) 0.004(3) 0.005(3)
C23 0.039(4) 0.037(4) 0.022(3) 0.024(4) -0.006(3) -0.007(3)
C24 0.030(4) 0.025(4) 0.026(3) 0.015(3) -0.005(3) -0.002(3)
C25 0.044(5) 0.027(4) 0.036(4) 0.013(4) 0.002(4) 0.002(3)
C26 0.050(5) 0.027(4) 0.040(4) 0.019(4) -0.004(4) -0.007(3)
C27 0.063(6) 0.040(5) 0.025(4) 0.031(5) 0.001(4) -0.004(3)
Bi2 0.02351(14) 0.02004(13) 0.02145(12) 0.01088(11) -0.00056(9) -0.00193(9)
Bi3 0.02226(14) 0.02557(14) 0.02184(13) 0.01399(11) -0.00122(9) 0.00005(9)
S7 0.0365(10) 0.0332(10) 0.0296(9) 0.0183(9) -0.0091(7) -0.0051(7)
S8 0.0272(9) 0.0231(9) 0.0275(8) 0.0090(7) 0.0026(7) -0.0034(7)
S9 0.0289(9) 0.0254(9) 0.0249(8) 0.0156(7) 0.0029(7) 0.0009(6)
S10 0.0366(10) 0.0375(10) 0.0263(8) 0.0220(9) -0.0028(7) -0.0005(7)
F1 0.091(5) 0.084(5) 0.056(4) 0.030(4) 0.021(4) 0.016(3)
F2 0.129(6) 0.118(6) 0.055(4) 0.099(5) -0.029(4) -0.040(4)
F3 0.091(5) 0.076(4) 0.044(3) 0.054(4) -0.020(3) -0.008(3)
F4 0.119(6) 0.060(4) 0.049(3) 0.053(4) 0.026(3) 0.024(3)
F5 0.118(5) 0.069(4) 0.054(3) 0.074(4) -0.005(3) -0.012(3)
F6 0.069(4) 0.098(5) 0.042(3) 0.052(4) -0.017(3) -0.007(3)
F7 0.064(4) 0.043(3) 0.078(4) 0.026(3) 0.040(3) 0.018(3)
F8 0.074(4) 0.043(3) 0.077(4) 0.021(3) 0.039(3) -0.009(3)
F9 0.040(3) 0.106(6) 0.107(5) 0.045(4) 0.005(3) 0.017(4)
F10 0.031(3) 0.107(5) 0.086(5) 0.021(3) -0.002(3) -0.051(4)
F11 0.066(4) 0.051(3) 0.055(3) 0.024(3) 0.000(3) -0.022(3)
F12 0.096(5) 0.098(5) 0.029(3) 0.049(4) 0.010(3) 0.017(3)
O1 0.018(3) 0.018(3) 0.156(13) 0.0088(15) -0.000000 0.000000
O2 0.016(3) 0.016(3) 0.168(14) 0.0079(15) -0.000000 0.000000
O3 0.014(3) 0.117(6) 0.047(4) 0.017(3) -0.001(2) -0.048(4)
O4 0.073(5) 0.034(3) 0.042(3) -0.019(3) -0.034(3) 0.018(3)
O5 0.038(3) 0.032(3) 0.032(3) 0.012(3) 0.007(2) -0.004(2)
O6 0.025(3) 0.043(4) 0.071(4) 0.006(3) -0.005(3) -0.018(3)
O7 0.041(3) 0.024(3) 0.034(3) 0.011(2) 0.012(2) -0.002(2)
O8 0.051(4) 0.047(4) 0.044(3) 0.034(3) -0.024(3) -0.019(3)
O9 0.053(4) 0.044(3) 0.031(3) 0.032(3) -0.013(3) -0.011(2)
O10 0.047(4) 0.043(4) 0.059(4) 0.006(3) -0.009(3) 0.001(3)
O11 0.038(3) 0.031(3) 0.033(3) 0.018(3) -0.007(2) -0.010(2)
O12 0.053(4) 0.032(3) 0.040(3) 0.025(3) 0.011(3) 0.010(2)
O13 0.037(3) 0.033(3) 0.035(3) 0.022(3) -0.004(2) -0.000(2)
O14 0.036(3) 0.038(3) 0.046(3) 0.020(3) -0.010(3) -0.014(3)
O15 0.031(3) 0.035(3) 0.054(4) 0.010(3) 0.004(3) -0.000(3)
O16 0.110(6) 0.080(5) 0.036(3) 0.075(5) -0.017(4) -0.003(3)
C28 0.063(6) 0.051(6) 0.044(5) 0.033(5) 0.003(5) -0.005(4)
C29 0.077(7) 0.041(5) 0.030(4) 0.042(5) -0.002(4) -0.004(4)
C30 0.037(5) 0.039(5) 0.058(5) 0.022(4) 0.020(4) 0.008(4)
C31 0.032(4) 0.045(5) 0.036(4) 0.012(4) 0.002(3) -0.008(4)
S11 0.0282(10) 0.0330(10) 0.0394(10) 0.0081(8) -0.0041(8) 0.0009(8)
F13 0.092(5) 0.029(3) 0.074(4) 0.009(3) -0.024(4) 0.004(3)
F14 0.076(5) 0.105(6) 0.042(3) 0.033(4) 0.002(3) -0.001(3)
F15 0.054(3) 0.042(3) 0.083(4) 0.007(3) -0.033(3) 0.008(3)
O17 0.030(3) 0.044(3) 0.035(3) 0.009(3) -0.004(2) -0.004(2)
O19 0.041(4) 0.067(5) 0.067(5) 0.022(4) 0.015(3) 0.022(4)
O20 0.066(5) 0.034(3) 0.063(4) 0.021(3) -0.033(4) -0.012(3)
C32 0.041(5) 0.032(5) 0.049(5) 0.005(4) -0.012(4) 0.003(4)

loop_
_atom_type_symbol
_atom_type_scat_dispersion_real
_atom_type_scat_dispersion_imag
_atom_type_scat_Cromer_Mann_a1
_atom_type_scat_Cromer_Mann_a2
_atom_type_scat_Cromer_Mann_a3
_atom_type_scat_Cromer_Mann_a4
_atom_type_scat_Cromer_Mann_b1
_atom_type_scat_Cromer_Mann_b2
_atom_type_scat_Cromer_Mann_b3
_atom_type_scat_Cromer_Mann_b4
_atom_type_scat_Cromer_Mann_c
_atom_type_scat_source
_atom_type_scat_dispersion_source
C 0.01920 0.00962 2.31000 1.02000 1.58860 0.86500 20.84390 10.20750 0.56870 51.65120 0.215599998832 'International Tables Volume C Table 6.1.1.4 (pp. 500-502)' 'Henke, Gullikson and Davis, At. Data and Nucl. Data Tables, 1993, 54, 2'
F 0.07537 0.05506 3.53920 2.64120 1.51700 1.02430 10.28250 4.29440 0.26150 26.14760 0.277599990368 'International Tables Volume C Table 6.1.1.4 (pp. 500-502)' 'Henke, Gullikson and Davis, At. Data and Nucl. Data Tables, 1993, 54, 2'
H 0.00000 0.00000 0.49300 0.32291 0.14019 0.04081 10.51090 26.12570 3.14236 57.79970 0.0030380000826 'International Tables Volume C Table 6.1.1.4 (pp. 500-502)' 'Henke, Gullikson and Davis, At. Data and Nucl. Data Tables, 1993, 54, 2'
Bi -3.68252 9.31182 33.36890 12.95100 16.58770 6.46920 0.70400 2.92380 8.79370 48.00930 13.5782003403 'International Tables Volume C Table 6.1.1.4 (pp. 500-502)' 'Henke, Gullikson and Davis, At. Data and Nucl. Data Tables, 1993, 54, 2'
O 0.05239 0.03377 3.04850 2.28680 1.54630 0.86700 13.27710 5.70110 0.32390 32.90890 0.250800013542 'International Tables Volume C Table 6.1.1.4 (pp. 500-502)' 'Henke, Gullikson and Davis, At. Data and Nucl. Data Tables, 1993, 54, 2'
N 0.03256 0.01839 12.21260 3.13220 2.01250 1.16630 0.00570 9.89330 28.99750 0.58260 -11.5290002823 'International Tables Volume C Table 6.1.1.4 (pp. 500-502)' 'Henke, Gullikson and Davis, At. Data and Nucl. Data Tables, 1993, 54, 2'
S 0.33537 0.55136 6.90530 5.20340 1.43790 1.58630 1.46790 22.21510 0.25360 56.17200 0.866900026798 'International Tables Volume C Table 6.1.1.4 (pp. 500-502)' 'Henke, Gullikson and Davis, At. Data and Nucl. Data Tables, 1993, 54, 2'

loop_
_geom_angle_atom_site_label_1
_geom_angle_atom_site_label_2
_geom_angle_atom_site_label_3
_geom_angle
_geom_angle_site_symmetry_1
_geom_angle_site_symmetry_3
S2 Bi1 S1 86.34(6) . .
S3 Bi1 S1 85.90(5) . .
S3 Bi1 S2 102.49(6) . .
S4 Bi1 S1 83.78(5) . .
S4 Bi1 S2 164.49(6) . .
S4 Bi1 S3 88.72(6) . .
S6 Bi1 S1 84.18(5) . .
S6 Bi1 S2 87.47(6) . .
S6 Bi1 S3 165.46(5) . .
S6 Bi1 S4 79.67(6) . .
C1 S1 Bi1 103.4(2) . .
C5 S2 Bi1 105.0(3) . .
C10 S3 Bi1 99.3(2) . .
C15 S4 Bi1 97.8(2) . .
C24 S6 Bi1 101.7(2) . .
C2 N1 C1 110.0(6) . .
C9 N1 C1 124.5(6) . .
C9 N1 C2 125.5(6) . .
C3 N2 C1 108.9(6) . .
C4 N2 C1 126.6(6) . .
C4 N2 C3 124.5(6) . .
C5 N3 C4 125.8(6) . .
C6 N3 C4 125.5(6) . .
C6 N3 C5 108.7(6) . .
C7 N4 C5 110.5(7) . .
C8 N4 C5 124.6(7) . .
C8 N4 C7 124.7(7) . .
C11 N5 C10 124.1(6) . .
C12 N5 C10 109.3(6) . .
C12 N5 C11 126.3(6) . .
C13 N6 C10 109.1(6) . .
C14 N6 C10 126.3(6) . .
C14 N6 C13 124.6(6) . .
C17 N7 C15 109.6(6) . .
C18 N7 C15 125.3(6) . .
C18 N7 C17 125.1(6) . .
C15 N8 C14 125.9(6) . .
C16 N8 C14 124.7(6) . .
C16 N8 C15 109.3(6) . .
C20 N9 C19 124.5(7) . .
C21 N9 C19 109.2(7) . .
C21 N9 C20 126.2(7) . .
C22 N10 C19 109.2(6) . .
C23 N10 C19 125.0(6) . .
C23 N10 C22 125.3(7) . .
C24 N11 C23 124.3(6) . .
C25 N11 C23 125.7(7) . .
C25 N11 C24 110.0(6) . .
C26 N12 C24 109.9(6) . .
C27 N12 C24 125.1(7) . .
C27 N12 C26 125.1(6) . .
N1 C1 S1 126.3(6) . .
N2 C1 S1 127.3(6) . .
N2 C1 N1 106.3(6) . .
C3 C2 N1 106.8(7) . .
C2 C3 N2 108.0(6) . .
N3 C4 N2 110.1(6) . .
N3 C5 S2 128.8(6) . .
N4 C5 S2 125.6(6) . .
N4 C5 N3 105.6(6) . .
C7 C6 N3 108.6(7) . .
C6 C7 N4 106.6(7) . .
N5 C10 S3 126.1(6) . .
N6 C10 S3 128.4(6) . .
N6 C10 N5 105.5(6) . .
C13 C12 N5 108.3(7) . .
C12 C13 N6 107.6(7) . .
N8 C14 N6 112.6(6) . .
N7 C15 S4 127.2(6) . .
N8 C15 S4 127.0(5) . .
N8 C15 N7 105.8(6) . .
C17 C16 N8 107.8(7) . .
C16 C17 N7 107.4(7) . .
N9 C19 S5 126.2(6) . .
N10 C19 S5 128.3(6) . .
N10 C19 N9 105.3(6) . .
C22 C21 N9 108.9(7) . .
C21 C22 N10 107.3(7) . .
N11 C23 N10 111.4(6) . .
N11 C24 S6 128.1(5) . .
N12 C24 S6 126.3(6) . .
N12 C24 N11 105.5(6) . .
C26 C25 N11 106.5(7) . .
C25 C26 N12 108.0(7) . .
O3 Bi2 O1 100.9(4) . .
O4 Bi2 O1 71.5(2) . .
O4 Bi2 O1 70.0(2) 3_565 .
O4 Bi2 O3 69.2(2) 3_565 .
O4 Bi2 O3 71.4(2) . .
O3 Bi3 O2 70.9(3) . 2_665
O3 Bi3 O2 70.6(3) 2_665 2_665
O4 Bi3 O2 116.9(4) . 2_665
O4 Bi3 O3 70.7(2) . .
O4 Bi3 O3 69.6(3) . 2_665
O9 S7 O8 113.1(3) . .
O10 S7 O8 114.9(4) . .
O10 S7 O9 116.4(4) . .
C28 S7 O8 103.0(4) . .
C28 S7 O9 104.3(4) . .
C28 S7 O10 102.9(4) . .
O6 S8 O5 115.3(4) . .
O7 S8 O5 114.3(3) . .
O7 S8 O6 115.3(4) . .
C29 S8 O5 102.7(4) . .
C29 S8 O6 103.7(4) . .
C29 S8 O7 103.1(3) . .
O12 S9 O11 116.1(3) . .
O13 S9 O11 113.6(3) . .
O13 S9 O12 115.8(3) . .
C30 S9 O11 102.0(4) . .
C30 S9 O12 104.0(4) . .
C30 S9 O13 102.9(4) . .
O15 S10 O14 114.5(3) . .
O16 S10 O14 113.3(4) . .
O16 S10 O15 117.0(4) . .
C31 S10 O14 103.9(4) . .
C31 S10 O15 103.7(4) . .
C31 S10 O16 102.0(4) . .
Bi2 O1 Bi2 113.2(3) 2_665 .
Bi2 O1 Bi2 113.2(3) 3_565 .
Bi2 O1 Bi2 113.2(3) 3_565 2_665
Bi3 O2 Bi3 105.9(4) . 3_565
Bi3 O2 Bi3 105.9(4) 2_665 3_565
Bi3 O2 Bi3 105.9(4) 2_665 .
Bi3 O3 Bi2 112.6(3) . .
Bi3 O3 Bi2 115.4(3) 3_565 .
Bi3 O4 Bi2 105.2(3) . .
Bi3 O4 Bi2 105.7(3) . 2_665
F1 C28 S7 110.3(7) . .
F2 C28 S7 111.0(7) . .
F2 C28 F1 109.2(9) . .
F3 C28 S7 109.8(7) . .
F3 C28 F1 107.3(8) . .
F3 C28 F2 109.1(8) . .
F4 C29 S8 112.2(7) . .
F5 C29 S8 110.1(6) . .
F5 C29 F4 108.0(7) . .
F6 C29 S8 110.2(6) . .
F6 C29 F4 107.6(7) . .
F6 C29 F5 108.7(8) . .
F7 C30 S9 111.5(6) . .
F8 C30 S9 111.8(6) . .
F8 C30 F7 107.3(8) . .
F9 C30 S9 112.2(7) . .
F9 C30 F7 106.9(8) . .
F9 C30 F8 106.8(7) . .
F10 C31 S10 112.0(6) . .
F11 C31 S10 111.1(6) . .
F11 C31 F10 107.4(8) . .
F12 C31 S10 111.6(6) . .
F12 C31 F10 107.1(8) . .
F12 C31 F11 107.5(7) . .
O19 S11 O17 114.8(4) . .
O20 S11 O17 115.9(4) . .
O20 S11 O19 113.5(4) . .
C32 S11 O17 103.9(4) . .
C32 S11 O19 103.9(4) . .
C32 S11 O20 102.8(4) . .
F13 C32 S11 111.5(6) . .
F14 C32 S11 112.5(7) . .
F14 C32 F13 106.7(8) . .
F15 C32 S11 111.8(6) . .
F15 C32 F13 107.4(8) . .
F15 C32 F14 106.6(8) . .

loop_
_geom_bond_atom_site_label_1
_geom_bond_atom_site_label_2
_geom_bond_distance
_geom_bond_site_symmetry_2
Bi1 S1 2.7005(17) .
Bi1 S2 2.879(2) .
Bi1 S3 2.8947(19) .
Bi1 S4 2.7550(19) .
Bi1 S6 2.7038(18) .
S1 C1 1.717(8) .
S2 C5 1.697(8) .
S3 C10 1.689(7) .
S4 C15 1.709(7) .
S5 C19 1.703(8) .
S6 C24 1.708(7) .
N1 C1 1.335(9) .
N1 C2 1.391(9) .
N1 C9 1.469(9) .
N2 C1 1.359(9) .
N2 C3 1.382(9) .
N2 C4 1.470(8) .
N3 C4 1.436(9) .
N3 C5 1.367(9) .
N3 C6 1.380(9) .
N4 C5 1.347(10) .
N4 C7 1.382(10) .
N4 C8 1.460(10) .
N5 C10 1.364(9) .
N5 C11 1.457(9) .
N5 C12 1.379(9) .
N6 C10 1.370(9) .
N6 C13 1.388(9) .
N6 C14 1.444(9) .
N7 C15 1.356(9) .
N7 C17 1.391(9) .
N7 C18 1.466(9) .
N8 C14 1.463(9) .
N8 C15 1.358(9) .
N8 C16 1.390(9) .
N9 C19 1.365(9) .
N9 C20 1.457(10) .
N9 C21 1.378(10) .
N10 C19 1.367(9) .
N10 C22 1.395(9) .
N10 C23 1.458(9) .
N11 C23 1.461(9) .
N11 C24 1.359(9) .
N11 C25 1.382(9) .
N12 C24 1.351(9) .
N12 C26 1.372(10) .
N12 C27 1.474(9) .
C2 C3 1.327(10) .
C6 C7 1.329(11) .
C12 C13 1.324(11) .
C16 C17 1.322(11) .
C21 C22 1.310(11) .
C25 C26 1.339(11) .
Bi2 O1 2.210(4) .
Bi2 O3 2.188(6) .
Bi2 O4 2.360(7) 3_565
Bi2 O4 2.283(6) .
Bi3 O2 2.303(6) 2_665
Bi3 O3 2.217(6) 2_665
Bi3 O3 2.199(5) .
Bi3 O4 2.312(6) .
S7 O8 1.437(6) .
S7 O9 1.440(6) .
S7 O10 1.427(6) .
S7 C28 1.822(9) .
S8 O5 1.432(5) .
S8 O6 1.428(6) .
S8 O7 1.453(5) .
S8 C29 1.820(8) .
S9 O11 1.439(5) .
S9 O12 1.430(5) .
S9 O13 1.447(5) .
S9 C30 1.799(8) .
S10 O14 1.446(6) .
S10 O15 1.433(6) .
S10 O16 1.436(6) .
S10 C31 1.792(8) .
F1 C28 1.324(12) .
F2 C28 1.303(10) .
F3 C28 1.339(11) .
F4 C29 1.303(10) .
F5 C29 1.333(9) .
F6 C29 1.333(11) .
F7 C30 1.337(10) .
F8 C30 1.332(10) .
F9 C30 1.318(11) .
F10 C31 1.321(10) .
F11 C31 1.337(10) .
F12 C31 1.313(10) .
S11 O17 1.440(5) .
S11 O19 1.435(7) .
S11 O20 1.437(6) .
S11 C32 1.820(9) .
F13 C32 1.323(10) .
F14 C32 1.321(11) .
F15 C32 1.337(10) .

loop_
_smtbx_masks_void_nr
_smtbx_masks_void_average_x
_smtbx_masks_void_average_y
_smtbx_masks_void_average_z
_smtbx_masks_void_volume
_smtbx_masks_void_count_electrons
1 0.000 0.000 0.250 390.7 46.2
2 0.000 0.000 0.750 390.7 45.8
3 0.000 0.419 0.750 18.7 0.0
4 0.000 0.436 0.250 15.0 0.0
5 -0.080 0.442 0.522 33.5 2.3
6 0.080 0.522 0.978 33.5 0.8
7 -0.080 0.478 0.022 33.5 2.8
8 0.080 0.558 0.478 33.5 1.3
9 0.000 0.564 0.750 15.0 1.8
10 0.000 0.581 0.250 18.7 2.5
11 0.086 0.333 0.083 18.7 0.0
12 0.086 0.752 0.583 18.7 2.5
13 0.108 0.253 0.311 33.5 0.8
14 0.103 0.333 0.583 15.0 0.0
15 0.103 0.770 0.083 15.0 1.8
16 0.108 0.855 0.811 33.5 1.3
17 0.145 0.253 0.811 33.5 1.3
18 0.145 0.892 0.311 33.5 0.8
19 0.189 0.414 0.856 33.5 2.3
20 0.189 0.775 0.356 33.5 2.8
21 0.333 0.667 0.917 390.7 46.2
22 0.333 0.667 0.417 390.7 45.8
23 0.225 0.414 0.356 33.5 2.8
24 0.225 0.811 0.856 33.5 2.3
25 0.253 0.108 0.189 33.5 2.3
26 0.253 0.145 0.689 33.5 2.8
27 0.230 0.333 0.083 15.0 1.8
28 0.230 0.897 0.583 15.0 0.0
29 0.248 0.333 0.583 18.7 2.5
30 0.248 0.914 0.083 18.7 0.0
31 0.333 0.086 0.417 18.7 0.0
32 0.333 0.248 0.917 18.7 2.5
33 0.333 0.103 0.917 15.0 0.0
34 0.333 0.230 0.417 15.0 1.8
35 0.414 0.189 0.644 33.5 0.8
36 0.414 0.225 0.144 33.5 1.3
37 0.419 0.419 0.250 18.7 2.5
38 0.419 1.000 0.750 18.7 0.0
39 0.436 0.436 0.750 15.0 1.8
40 0.442 0.522 0.478 33.5 1.3
41 0.442 0.920 -0.022 33.5 0.8
42 0.436 0.000 0.250 15.0 0.0
43 0.478 0.558 -0.022 33.5 0.8
44 0.478 0.920 0.478 33.5 1.3
45 0.522 0.080 0.522 33.5 2.3
46 0.522 0.442 0.022 33.5 2.8
47 0.667 0.333 0.583 390.7 46.2
48 0.667 0.333 0.083 390.7 45.8
49 0.558 0.080 0.022 33.5 2.8
50 0.558 0.478 0.522 33.5 2.3
51 0.586 0.775 0.856 33.5 2.3
52 0.586 0.811 0.356 33.5 2.8
53 0.564 0.564 0.250 15.0 0.0
54 0.564 0.000 0.750 15.0 1.8
55 0.581 0.581 0.750 18.7 0.0
56 0.581 0.000 0.250 18.7 2.5
57 0.667 0.752 0.083 18.7 0.0
58 0.667 0.914 0.583 18.7 2.5
59 0.667 0.770 0.583 15.0 0.0
60 0.667 0.897 0.083 15.0 1.8
61 0.747 0.855 0.311 33.5 0.8
62 0.747 0.892 0.811 33.5 1.3
63 0.752 0.086 0.917 18.7 2.5
64 0.752 0.667 0.417 18.7 0.0
65 0.770 0.103 0.417 15.0 1.8
66 0.775 0.189 0.144 33.5 1.3
67 0.775 0.586 0.644 33.5 0.8
68 0.770 0.667 0.917 15.0 0.0
69 0.811 0.225 0.644 33.5 0.8
70 0.811 0.586 0.144 33.5 1.3
71 0.855 0.108 0.689 33.5 2.8
72 0.855 0.747 0.189 33.5 2.3
73 0.892 0.145 0.189 33.5 2.3
74 0.892 0.747 0.689 33.5 2.8
75 0.897 0.230 0.917 15.0 0.0
76 0.897 0.667 0.417 15.0 1.8
77 0.914 0.248 0.417 18.7 0.0
78 0.914 0.667 0.917 18.7 2.5
